data_7203250
loop_
_publ_author_name
'Br\"uckner, Christian'
'Foss, Paul C. D.'
'Sullivan, James O.'
'Pelto, Ryan'
'Zeller, Matthias'
'Birge, Robert R.'
'Crundwell, Guy'

_publ_section_title
;
 Origin of the bathochromically shifted optical spectra of
 meso-tetrathien-2'- and 3'-ylporphyrins as compared to
 meso-tetraphenylporphyrin.
;
_journal_issue 20
_journal_name_full 'Physical chemistry chemical physics : PCCP'
_journal_page_first 2402
_journal_page_last 2412
_journal_paper_doi 10.1039/b600010j
_journal_volume 8
_journal_year 2006
_chemical_formula_moiety 'C40 H32 N4 S4, 2(C2 F3 O2)'
_chemical_formula_sum 'C44 H32 F6 N4 O4 S4'
_chemical_formula_weight 923.02
_chemical_name_common
;5,10,15,20-Tetrakis(5'-methyl-2'-thienyl)porphyrin
bis(trifluoroacetate)
;
_chemical_name_systematic
;
?
;
_space_group_IT_number 5
_symmetry_cell_setting monoclinic
_symmetry_space_group_name_Hall 'I 2y'
_symmetry_space_group_name_H-M 'I 1 2 1'
_atom_sites_solution_hydrogens geom
_atom_sites_solution_primary direct
_atom_sites_solution_secondary difmap
_audit_creation_method SHELXL-97
_cell_angle_alpha 90.00
_cell_angle_beta 90.00
_cell_angle_gamma 90.00
_cell_formula_units_Z 4
_cell_length_a 16.2521(7)
_cell_length_b 16.252
_cell_length_c 15.5357(7)
_cell_measurement_reflns_used ****
_cell_measurement_temperature 100(2)
_cell_measurement_theta_max 31.61
_cell_measurement_theta_min 2.51
_cell_volume 4103.4(3)
_computing_cell_refinement 'SAINT+ 6.45 (Bruker, 2003)'
_computing_data_collection 'SMART 5.630 (Bruker, 1997-2002)'
_computing_data_reduction 'SAINT+ 6.45'
_computing_molecular_graphics 'SHELXTL 6.10'
_computing_publication_material 'SHELXTL 6.10'
_computing_structure_refinement 'SHELXTL 6.10'
_computing_structure_solution 'SHELXTL 6.10 (Bruker, 2000)'
_diffrn_ambient_temperature 100(2)
_diffrn_measured_fraction_theta_full 0.968
_diffrn_measured_fraction_theta_max 0.968
_diffrn_measurement_device_type 'Bruker AXS SMART APEX CCD diffractometer'
_diffrn_measurement_method '\w scans'
_diffrn_radiation_monochromator graphite
_diffrn_radiation_source 'fine-focus sealed tube'
_diffrn_radiation_type MoK\a
_diffrn_radiation_wavelength 0.71073
_diffrn_reflns_av_R_equivalents 0.0258
_diffrn_reflns_av_sigmaI/netI 0.0571
_diffrn_reflns_limit_h_max 21
_diffrn_reflns_limit_h_min -21
_diffrn_reflns_limit_k_max 20
_diffrn_reflns_limit_k_min -20
_diffrn_reflns_limit_l_max 20
_diffrn_reflns_limit_l_min -20
_diffrn_reflns_number 21340
_diffrn_reflns_theta_full 28.28
_diffrn_reflns_theta_max 28.28
_diffrn_reflns_theta_min 1.77
_diffrn_standards_decay_% 0
_diffrn_standards_number 0
_exptl_absorpt_coefficient_mu 0.309
_exptl_absorpt_correction_T_max 0.940
_exptl_absorpt_correction_T_min 0.835
_exptl_absorpt_correction_type multi-scan
_exptl_absorpt_process_details 'SADABS in SAINT+ (Bruker, 2003)'
_exptl_crystal_colour blue
_exptl_crystal_density_diffrn 1.491
_exptl_crystal_density_method 'not measured'
_exptl_crystal_description block
_exptl_crystal_F_000 1896
_exptl_crystal_size_max 0.60
_exptl_crystal_size_mid 0.60
_exptl_crystal_size_min 0.20
_refine_diff_density_max 0.422
_refine_diff_density_min -0.322
_refine_diff_density_rms 0.073
_refine_ls_abs_structure_details 'Flack H D (1983), Acta Cryst. A39, 876-881'
_refine_ls_abs_structure_Flack 0.00
_refine_ls_extinction_method none
_refine_ls_goodness_of_fit_ref 1.162
_refine_ls_hydrogen_treatment constr
_refine_ls_matrix_type full
_refine_ls_number_parameters 848
_refine_ls_number_reflns 9813
_refine_ls_number_restraints 1438
_refine_ls_restrained_S_all 1.199
_refine_ls_R_factor_all 0.0777
_refine_ls_R_factor_gt 0.0775
_refine_ls_shift/su_max 0.004
_refine_ls_shift/su_mean 0.000
_refine_ls_structure_factor_coef Fsqd
_refine_ls_weighting_details 'calc w=1/[\s^2^(Fo^2^)+(0.0470P)^2^+11.4425P] where P=(Fo^2^+2Fc^2^)/3'
_refine_ls_weighting_scheme calc
_refine_ls_wR_factor_gt 0.1824
_refine_ls_wR_factor_ref 0.1825
_reflns_number_gt 9775
_reflns_number_total 9813
_reflns_threshold_expression I>2\s(I)
_cod_data_source_file b600010j.txt
_cod_data_source_block 04mz27bm
_cod_depositor_comments
;
The following automatic conversions were performed:
'_symmetry_cell_setting' value 'Monoclinic' changed to 'monoclinic'
according to '/home/saulius/struct/CIF-dictionaries/cif_core.dic'
dictionary named 'cif_core.dic' version 2.4.1 from 2010-06-29.

Automatic conversion script
Id: cif_fix_enum 1527 2010-12-29 10:47:43Z saulius 
;
_cod_original_cell_volume 4103.5(3)
_cod_original_sg_symbol_H-M I2
_cod_database_code 7203250

loop_
_symmetry_equiv_pos_as_xyz
'x, y, z'
'-x, y, -z'
'x+1/2, y+1/2, z+1/2'
'-x+1/2, y+1/2, -z+1/2'

loop_
_atom_site_label
_atom_site_type_symbol
_atom_site_fract_x
_atom_site_fract_y
_atom_site_fract_z
_atom_site_U_iso_or_equiv
_atom_site_adp_type
_atom_site_occupancy
_atom_site_symmetry_multiplicity
_atom_site_calc_flag
_atom_site_refinement_flags
_atom_site_disorder_assembly
_atom_site_disorder_group
C31 C 0.9898(7) 0.7188(5) 0.4692(5) 0.0384(15) Uani 0.50 1 d PDU . .
F11 F 1.0727(4) 0.6019(6) 0.5195(6) 0.0648(18) Uani 0.50 1 d PDU . .
O6 O 0.9634(6) 0.6872(7) 0.4043(6) 0.057(2) Uani 0.50 1 d PDU . .
C22 C 0.5000 0.4677(4) 0.5000 0.0477(17) Uani 1 2 d SDU . .
C23 C 0.5168(7) 0.3692(4) 0.4968(7) 0.0563(15) Uani 0.50 1 d PDU . .
O3 O 1.0000 0.0350(3) 0.5000 0.0502(13) Uani 1 2 d SDU . .
C25 C 0.0000 0.3546(5) 0.0000 0.0417(15) Uani 1 2 d SDU . .
C27 C 0.0029(8) 0.4549(6) 0.0131(7) 0.0594(16) Uani 0.50 1 d PDU . .
C29 C 0.9688(6) 0.1798(6) 0.5039(6) 0.0459(14) Uani 0.50 1 d PDU . .
C1A C 0.5742(3) 0.6886(3) 0.6676(3) 0.0266(8) Uani 1 1 d U . .
C2A C 0.5469(3) 0.7420(3) 0.7368(3) 0.0351(10) Uani 1 1 d U . .
H2A H 0.5813 0.7723 0.7748 0.042 Uiso 1 1 calc R . .
C3A C 0.4657(3) 0.7408(3) 0.7376(3) 0.0350(10) Uani 1 1 d U . .
H3A H 0.4319 0.7723 0.7750 0.042 Uiso 1 1 calc R . .
C4A C 0.4365(3) 0.6850(3) 0.6735(3) 0.0287(8) Uani 1 1 d U A .
C5A C 0.3573(3) 0.65940(14) 0.6542(3) 0.0317(8) Uani 1 1 d DU . .
C6A C 0.3334(3) 0.6350(4) 0.5733(3) 0.0333(9) Uani 1 1 d U A .
C7A C 0.2631(4) 0.5839(4) 0.5477(3) 0.0404(11) Uani 1 1 d U . .
H7A H 0.2256 0.5560 0.5844 0.048 Uiso 1 1 calc R A .
C8A C 0.2630(3) 0.5850(4) 0.4640(3) 0.0409(11) Uani 1 1 d U A .
H8A H 0.2274 0.5550 0.4270 0.049 Uiso 1 1 calc R . .
C9A C 0.3268(3) 0.6399(4) 0.4385(3) 0.0331(9) Uani 1 1 d U . .
C10A C 0.3456(3) 0.66624(14) 0.3568(3) 0.0285(8) Uani 1 1 d DU . .
C11A C 0.2933(3) 0.65672(9) 0.7185(3) 0.0471(9) Uani 0.752(3) 1 d PDU A 1
C12A C 0.2129(5) 0.6674(3) 0.7115(6) 0.0488(14) Uani 0.752(3) 1 d PDU A 1
H12A H 0.1868 0.6790 0.6582 0.059 Uiso 0.752(3) 1 calc PR A 1
C13A C 0.1697(5) 0.6603(4) 0.7883(5) 0.0546(13) Uani 0.752(3) 1 d PDU A 1
H13A H 0.1119 0.6662 0.7946 0.066 Uiso 0.752(3) 1 calc PR A 1
C14A C 0.2223(5) 0.6437(4) 0.8517(5) 0.0619(14) Uani 0.752(3) 1 d PDU A 1
S1A S 0.32087(14) 0.63712(18) 0.81959(11) 0.0581(6) Uani 0.752(3) 1 d PDU A 1
C15A C 0.2000(7) 0.6320(6) 0.9428(6) 0.096(3) Uani 0.752(3) 1 d PDU A 1
H15A H 0.2495 0.6189 0.9761 0.143 Uiso 0.752(3) 1 calc PR A 1
H15B H 0.1605 0.5867 0.9477 0.143 Uiso 0.752(3) 1 calc PR A 1
H15C H 0.1752 0.6826 0.9651 0.143 Uiso 0.752(3) 1 calc PR A 1
C11C C 0.2933(3) 0.65672(9) 0.7185(3) 0.0471(9) Uani 0.248(3) 1 d PDU A 2
C12C C 0.3042(12) 0.6443(4) 0.8041(10) 0.0534(16) Uani 0.248(3) 1 d PDU A 2
H12C H 0.3578 0.6363 0.8268 0.064 Uiso 0.248(3) 1 calc PR A 2
C13C C 0.2361(11) 0.6433(5) 0.8583(11) 0.0582(16) Uani 0.248(3) 1 d PDU A 2
H13C H 0.2374 0.6350 0.9188 0.070 Uiso 0.248(3) 1 calc PR A 2
C14C C 0.1686(9) 0.6558(5) 0.8112(10) 0.058(2) Uani 0.248(3) 1 d PDU A 2
S1C S 0.1888(3) 0.6684(3) 0.7045(4) 0.0330(10) Uani 0.248(3) 1 d PDU A 2
C15C C 0.0755(10) 0.6615(6) 0.8318(13) 0.041(3) Uani 0.248(3) 1 d PDU A 2
H15H H 0.0441 0.6631 0.7780 0.062 Uiso 0.248(3) 1 calc PR A 2
H15I H 0.0647 0.7116 0.8650 0.062 Uiso 0.248(3) 1 calc PR A 2
H15G H 0.0588 0.6133 0.8656 0.062 Uiso 0.248(3) 1 calc PR A 2
C16A C 0.2796(3) 0.66936(9) 0.2956(3) 0.0387(8) Uani 0.752(3) 1 d PDU A 1
C17A C 0.2906(6) 0.6581(3) 0.2120(5) 0.0429(13) Uani 0.752(3) 1 d PDU A 1
H17A H 0.3417 0.6472 0.1845 0.051 Uiso 0.752(3) 1 calc PR A 1
C18A C 0.2116(4) 0.6653(4) 0.1696(5) 0.0524(13) Uani 0.752(3) 1 d PDU A 1
H18A H 0.2064 0.6589 0.1091 0.063 Uiso 0.752(3) 1 calc PR A 1
C19A C 0.1472(4) 0.6809(4) 0.2185(5) 0.0579(14) Uani 0.752(3) 1 d PDU A 1
S2A S 0.17998(11) 0.68714(17) 0.31975(14) 0.0526(6) Uani 0.752(3) 1 d PDU A 1
C20A C 0.0581(5) 0.6924(5) 0.2012(7) 0.085(3) Uani 0.752(3) 1 d PDU A 1
H20A H 0.0307 0.7113 0.2537 0.127 Uiso 0.752(3) 1 calc PR A 1
H20B H 0.0341 0.6399 0.1829 0.127 Uiso 0.752(3) 1 calc PR A 1
H20C H 0.0509 0.7334 0.1556 0.127 Uiso 0.752(3) 1 calc PR A 1
C16C C 0.2796(3) 0.66936(9) 0.2956(3) 0.0387(8) Uani 0.248(3) 1 d PDU A 2
C17C C 0.2010(10) 0.6809(4) 0.3187(12) 0.0476(17) Uani 0.248(3) 1 d PDU A 2
H17C H 0.1819 0.6879 0.3761 0.057 Uiso 0.248(3) 1 calc PR A 2
C18C C 0.1512(10) 0.6811(5) 0.2448(11) 0.0534(16) Uani 0.248(3) 1 d PDU A 2
H18C H 0.0933 0.6885 0.2486 0.064 Uiso 0.248(3) 1 calc PR A 2
C19C C 0.1881(9) 0.6704(4) 0.1698(9) 0.053(2) Uani 0.248(3) 1 d PDU A 2
S2C S 0.2923(4) 0.6589(4) 0.1898(4) 0.0378(11) Uani 0.248(3) 1 d PDU A 2
C20C C 0.1684(12) 0.6651(6) 0.0750(10) 0.035(3) Uani 0.248(3) 1 d PDU A 2
H20D H 0.2196 0.6598 0.0421 0.052 Uiso 0.248(3) 1 calc PR A 2
H20E H 0.1393 0.7150 0.0569 0.052 Uiso 0.248(3) 1 calc PR A 2
H20F H 0.1335 0.6170 0.0643 0.052 Uiso 0.248(3) 1 calc PR A 2
C1B C 0.5660(4) 0.4213(3) 0.1769(3) 0.0339(10) Uani 1 1 d U . .
C2B C 0.5333(4) 0.4703(4) 0.2492(4) 0.0509(13) Uani 1 1 d U . .
H2B H 0.5657 0.4942 0.2935 0.061 Uiso 1 1 calc R . .
C3B C 0.4524(4) 0.4758(4) 0.2431(4) 0.0460(12) Uani 1 1 d U . .
H3B H 0.4184 0.5045 0.2828 0.055 Uiso 1 1 calc R . .
C4B C 0.4234(4) 0.4340(4) 0.1706(4) 0.0419(10) Uani 1 1 d U B .
C5B C 0.3455(3) 0.4177(2) 0.1468(4) 0.0486(9) Uani 1 1 d DU . .
C6B C 0.3226(4) 0.3985(3) 0.0619(4) 0.0405(10) Uani 1 1 d U B .
C7B C 0.2502(4) 0.3546(4) 0.0352(4) 0.0530(14) Uani 1 1 d U . .
H7B H 0.2068 0.3344 0.0703 0.064 Uiso 1 1 calc R B .
C8B C 0.2576(4) 0.3489(4) -0.0490(4) 0.0432(12) Uani 1 1 d U B .
H8B H 0.2191 0.3228 -0.0861 0.052 Uiso 1 1 calc R . .
C9B C 0.3283(4) 0.3857(3) -0.0750(3) 0.0361(9) Uani 1 1 d U . .
C10B C 0.3553(3) 0.4060(2) -0.1559(4) 0.0489(10) Uani 1 1 d DU . .
C11B C 0.2763(3) 0.42125(15) 0.2031(3) 0.0526(9) Uani 0.272(3) 1 d PDU B 3
C12B C 0.2823(10) 0.3910(6) 0.2838(10) 0.0559(18) Uani 0.272(3) 1 d PDU B 3
H12B H 0.3314 0.3669 0.3054 0.067 Uiso 0.272(3) 1 calc PR B 3
C13B C 0.2112(10) 0.3977(7) 0.3329(10) 0.0591(18) Uani 0.272(3) 1 d PDU B 3
H13B H 0.2058 0.3793 0.3907 0.071 Uiso 0.272(3) 1 calc PR B 3
C14B C 0.1509(8) 0.4340(6) 0.2872(10) 0.060(2) Uani 0.272(3) 1 d PDU B 3
S1B S 0.1812(4) 0.4597(4) 0.1846(5) 0.0542(12) Uani 0.272(3) 1 d PDU B 3
C15B C 0.0640(10) 0.4569(8) 0.3058(15) 0.065(3) Uani 0.272(3) 1 d PDU B 3
H15J H 0.0307 0.4494 0.2539 0.097 Uiso 0.272(3) 1 calc PR B 3
H15L H 0.0616 0.5147 0.3239 0.097 Uiso 0.272(3) 1 calc PR B 3
H15K H 0.0426 0.4218 0.3520 0.097 Uiso 0.272(3) 1 calc PR B 3
C11D C 0.2763(3) 0.42125(15) 0.2031(3) 0.0526(9) Uani 0.728(3) 1 d PDU B 4
C12D C 0.1973(6) 0.4501(4) 0.1866(8) 0.0585(15) Uani 0.728(3) 1 d PDU B 4
H12D H 0.1806 0.4717 0.1325 0.070 Uiso 0.728(3) 1 calc PR B 4
C13D C 0.1454(5) 0.4441(5) 0.2575(6) 0.0595(14) Uani 0.728(3) 1 d PDU B 4
H13D H 0.0893 0.4606 0.2578 0.071 Uiso 0.728(3) 1 calc PR B 4
C14D C 0.1843(5) 0.4122(5) 0.3247(5) 0.0613(14) Uani 0.728(3) 1 d PDU B 4
S1D S 0.28585(18) 0.38814(19) 0.30497(15) 0.0589(6) Uani 0.728(3) 1 d PDU B 4
C15D C 0.1505(6) 0.3944(5) 0.4098(5) 0.064(2) Uani 0.728(3) 1 d PDU B 4
H15D H 0.1931 0.3691 0.4457 0.096 Uiso 0.728(3) 1 calc PR B 4
H15E H 0.1039 0.3566 0.4041 0.096 Uiso 0.728(3) 1 calc PR B 4
H15F H 0.1319 0.4457 0.4366 0.096 Uiso 0.728(3) 1 calc PR B 4
C16B C 0.2962(3) 0.40474(15) -0.2228(3) 0.0540(10) Uani 0.272(3) 1 d PDU B 3
C17B C 0.2208(9) 0.4359(6) -0.2089(11) 0.0583(18) Uani 0.272(3) 1 d PDU B 3
H17B H 0.2013 0.4600 -0.1571 0.070 Uiso 0.272(3) 1 calc PR B 3
C18B C 0.1766(10) 0.4261(7) -0.2857(10) 0.0628(17) Uani 0.272(3) 1 d PDU B 3
H18B H 0.1211 0.4440 -0.2907 0.075 Uiso 0.272(3) 1 calc PR B 3
C19B C 0.2158(9) 0.3906(6) -0.3514(9) 0.064(2) Uani 0.272(3) 1 d PDU B 3
S2B S 0.3143(5) 0.3667(4) -0.3189(5) 0.0594(13) Uani 0.272(3) 1 d PDU B 3
C20B C 0.1994(16) 0.3665(9) -0.4411(11) 0.078(4) Uani 0.272(3) 1 d PDU B 3
H20G H 0.2489 0.3416 -0.4659 0.117 Uiso 0.272(3) 1 calc PR B 3
H20H H 0.1841 0.4153 -0.4746 0.117 Uiso 0.272(3) 1 calc PR B 3
H20I H 0.1542 0.3266 -0.4426 0.117 Uiso 0.272(3) 1 calc PR B 3
C16D C 0.2962(3) 0.40474(15) -0.2228(3) 0.0540(10) Uani 0.728(3) 1 d PDU B 4
C17D C 0.3142(7) 0.3754(4) -0.3024(6) 0.0594(15) Uani 0.728(3) 1 d PDU B 4
H17D H 0.3658 0.3541 -0.3206 0.071 Uiso 0.728(3) 1 calc PR B 4
C18D C 0.2423(6) 0.3825(5) -0.3535(6) 0.0634(14) Uani 0.728(3) 1 d PDU B 4
H18D H 0.2425 0.3651 -0.4119 0.076 Uiso 0.728(3) 1 calc PR B 4
C19D C 0.1746(5) 0.4137(4) -0.3184(5) 0.0626(14) Uani 0.728(3) 1 d PDU B 4
S2D S 0.19517(14) 0.43748(18) -0.21521(16) 0.0579(6) Uani 0.728(3) 1 d PDU B 4
C20D C 0.0902(5) 0.4335(5) -0.3495(6) 0.070(2) Uani 0.728(3) 1 d PDU B 4
H20J H 0.0587 0.4591 -0.3029 0.105 Uiso 0.728(3) 1 calc PR B 4
H20K H 0.0627 0.3828 -0.3678 0.105 Uiso 0.728(3) 1 calc PR B 4
H20M H 0.0938 0.4716 -0.3983 0.105 Uiso 0.728(3) 1 calc PR B 4
F2 F 0.5037(7) 0.3365(5) 0.4212(4) 0.070(2) Uani 0.50 1 d PDU . .
F3 F 0.5898(6) 0.3443(6) 0.5199(6) 0.085(2) Uani 0.50 1 d PDU . .
F1 F 0.4659(7) 0.3299(5) 0.5468(5) 0.074(2) Uani 0.50 1 d PDU . .
F6 F -0.0182(6) 0.4770(6) 0.0913(6) 0.077(2) Uani 0.50 1 d PDU . .
F4 F -0.0502(6) 0.4939(5) -0.0360(6) 0.0685(19) Uani 0.50 1 d PDU . .
F5 F 0.0740(5) 0.4907(7) -0.0011(7) 0.072(2) Uani 0.50 1 d PDU . .
N1 N 0.5044(2) 0.6604(2) 0.6303(2) 0.0215(7) Uani 1 1 d DU . .
H1 H 0.501(3) 0.6123(16) 0.605(3) 0.026 Uiso 1 1 d D . .
N2 N 0.3709(2) 0.6645(3) 0.5037(2) 0.0270(8) Uani 1 1 d DU A .
H2 H 0.399(3) 0.710(2) 0.496(4) 0.032 Uiso 1 1 d D . .
N3 N 0.4944(4) 0.4060(3) 0.1337(3) 0.0429(10) Uani 1 1 d DU . .
H3 H 0.483(4) 0.369(3) 0.094(3) 0.051 Uiso 1 1 d D . .
N4 N 0.3698(3) 0.4204(3) -0.0053(3) 0.0422(10) Uani 1 1 d DU B .
H4 H 0.411(2) 0.456(3) -0.010(4) 0.051 Uiso 1 1 d D . .
O1 O 0.5034(4) 0.5025(3) 0.5672(2) 0.0540(13) Uani 1 1 d DU . .
O5 O 1.0000 0.7896(4) 0.5000 0.0486(13) Uani 1 2 d SDU . .
O2 O 0.0664(3) 0.3233(3) -0.0032(4) 0.0586(13) Uani 1 1 d DU . .
O4 O 1.0960(6) 0.1347(7) 0.4628(6) 0.053(2) Uani 0.50 1 d PDU . .
C28 C 1.0318(6) 0.1043(6) 0.4895(7) 0.0410(15) Uani 0.50 1 d PDU . .
F7 F 0.9710(6) 0.2388(5) 0.4446(5) 0.0626(19) Uani 0.50 1 d PDU . .
F8 F 0.9805(5) 0.2225(6) 0.5742(5) 0.0659(19) Uani 0.50 1 d PDU . .
F9 F 0.8906(4) 0.1552(5) 0.5084(5) 0.0531(16) Uani 0.50 1 d PDU . .
C32 C 1.0029(6) 0.6415(6) 0.5309(6) 0.0447(14) Uani 0.50 1 d PDU . .
F10 F 1.0070(5) 0.6719(6) 0.6093(5) 0.0595(19) Uani 0.50 1 d PDU . .
F12 F 0.9456(5) 0.5840(5) 0.5316(6) 0.0633(19) Uani 0.50 1 d PDU . .

loop_
_atom_site_aniso_label
_atom_site_aniso_U_11
_atom_site_aniso_U_22
_atom_site_aniso_U_33
_atom_site_aniso_U_23
_atom_site_aniso_U_13
_atom_site_aniso_U_12
C31 0.046(4) 0.044(3) 0.026(3) 0.000(2) 0.002(3) 0.002(3)
F11 0.047(3) 0.073(4) 0.074(4) 0.022(3) 0.000(3) 0.020(3)
O6 0.057(5) 0.068(5) 0.045(3) -0.015(3) -0.019(4) 0.013(4)
C22 0.103(5) 0.0086(19) 0.032(3) 0.000 0.018(3) 0.000
C23 0.126(4) 0.007(2) 0.035(3) 0.007(3) -0.004(3) 0.008(3)
O3 0.051(3) 0.035(2) 0.064(4) 0.000 0.007(3) 0.000
C25 0.033(3) 0.036(2) 0.057(4) 0.000 -0.009(3) 0.000
C27 0.060(3) 0.040(3) 0.077(4) -0.010(3) 0.004(3) -0.004(3)
C29 0.059(3) 0.045(3) 0.033(3) 0.000(2) 0.000(3) 0.017(3)
C1A 0.0355(17) 0.0214(17) 0.0230(16) -0.0182(14) -0.0006(14) 0.0026(16)
C2A 0.036(2) 0.031(2) 0.038(2) -0.0247(18) 0.0073(17) -0.0002(18)
C3A 0.037(2) 0.037(2) 0.032(2) -0.0155(17) 0.0052(17) -0.0052(19)
C4A 0.0355(15) 0.035(2) 0.0152(15) 0.0000(15) 0.0016(13) -0.0029(17)
C5A 0.0336(15) 0.0408(19) 0.0208(13) 0.0040(16) 0.0045(13) -0.0113(18)
C6A 0.032(2) 0.046(2) 0.0227(14) 0.0006(17) 0.0018(14) -0.0103(19)
C7A 0.044(2) 0.053(3) 0.0243(18) 0.0028(19) -0.0011(17) -0.022(2)
C8A 0.037(2) 0.061(3) 0.0248(18) 0.0015(19) -0.0066(17) -0.015(2)
C9A 0.0273(19) 0.047(2) 0.0253(14) -0.0002(17) -0.0041(14) 0.0018(18)
C10A 0.0249(16) 0.0364(19) 0.0242(14) 0.0051(17) -0.0053(13) 0.0002(18)
C11A 0.0401(15) 0.075(2) 0.0267(13) -0.0020(18) 0.0080(13) -0.0223(19)
C12A 0.041(2) 0.063(3) 0.042(2) -0.001(3) 0.008(2) -0.014(3)
C13A 0.040(2) 0.077(3) 0.047(2) -0.010(3) 0.0181(18) -0.016(3)
C14A 0.048(2) 0.101(3) 0.037(2) -0.007(3) 0.0186(19) -0.022(3)
S1A 0.0483(10) 0.1084(16) 0.0175(7) -0.0181(9) 0.0110(6) -0.0227(11)
C15A 0.082(5) 0.166(9) 0.038(3) -0.020(5) 0.032(3) -0.017(7)
C11C 0.0401(15) 0.075(2) 0.0267(13) -0.0020(18) 0.0080(13) -0.0223(19)
C12C 0.043(3) 0.092(4) 0.025(2) -0.005(3) 0.011(2) -0.018(4)
C13C 0.042(3) 0.098(4) 0.034(2) -0.010(3) 0.015(2) -0.019(3)
C14C 0.042(3) 0.089(5) 0.042(3) -0.008(4) 0.015(3) -0.019(4)
S1C 0.040(2) 0.0136(17) 0.045(2) -0.0017(16) 0.0123(17) 0.0079(17)
C15C 0.041(3) 0.042(5) 0.041(4) -0.002(4) 0.009(3) -0.008(4)
C16A 0.0268(14) 0.0579(19) 0.0315(14) 0.0145(17) -0.0086(12) -0.0005(17)
C17A 0.044(2) 0.052(3) 0.032(2) 0.005(3) -0.0114(19) 0.002(3)
C18A 0.044(2) 0.074(3) 0.039(2) 0.012(3) -0.0199(18) -0.019(3)
C19A 0.036(2) 0.095(4) 0.043(2) 0.017(3) -0.023(2) -0.016(3)
S2A 0.0169(7) 0.0963(15) 0.0445(9) 0.0205(10) -0.0109(6) -0.0183(9)
C20A 0.041(3) 0.141(8) 0.073(5) 0.018(6) -0.034(3) -0.013(5)
C16C 0.0268(14) 0.0579(19) 0.0315(14) 0.0145(17) -0.0086(12) -0.0005(17)
C17C 0.026(3) 0.077(4) 0.040(3) 0.009(4) -0.011(2) -0.007(4)
C18C 0.031(2) 0.087(4) 0.041(3) 0.015(4) -0.015(2) -0.015(3)
C19C 0.038(3) 0.081(5) 0.039(3) 0.017(4) -0.017(3) -0.016(4)
S2C 0.044(2) 0.036(2) 0.034(2) -0.0093(19) -0.0144(18) -0.001(2)
C20C 0.036(4) 0.033(5) 0.036(3) 0.017(4) -0.009(3) -0.003(4)
C1B 0.0500(19) 0.0229(18) 0.0287(18) -0.0227(15) 0.0050(15) -0.0105(16)
C2B 0.050(2) 0.060(3) 0.043(2) -0.034(2) 0.008(2) -0.002(3)
C3B 0.048(2) 0.047(3) 0.043(2) -0.020(2) 0.012(2) -0.014(2)
C4B 0.0497(17) 0.043(3) 0.033(2) -0.0086(19) 0.0067(16) -0.016(2)
C5B 0.0539(17) 0.045(2) 0.0465(18) -0.009(2) 0.0004(15) -0.024(2)
C6B 0.049(2) 0.028(2) 0.0441(17) 0.0067(18) -0.0055(16) -0.025(2)
C7B 0.060(3) 0.054(3) 0.045(2) 0.001(2) -0.005(2) -0.035(2)
C8B 0.055(3) 0.036(3) 0.038(2) 0.0102(19) -0.0106(19) -0.022(2)
C9B 0.052(2) 0.0136(17) 0.0425(16) 0.0132(17) -0.0074(17) -0.0097(19)
C10B 0.058(2) 0.045(2) 0.0435(18) 0.0338(19) -0.0066(17) -0.004(2)
C11B 0.0486(15) 0.060(2) 0.0486(16) -0.0132(17) -0.0035(14) -0.0222(18)
C12B 0.054(3) 0.070(4) 0.044(3) -0.016(3) -0.001(3) -0.018(3)
C13B 0.054(3) 0.076(4) 0.047(3) -0.022(3) -0.001(3) -0.019(3)
C14B 0.050(3) 0.074(4) 0.055(4) -0.019(4) -0.002(3) -0.022(4)
S1B 0.049(2) 0.052(3) 0.061(2) -0.014(2) -0.001(2) -0.015(2)
C15B 0.064(3) 0.066(5) 0.064(5) -0.003(4) 0.009(3) -0.002(4)
C11D 0.0486(15) 0.060(2) 0.0486(16) -0.0132(17) -0.0035(14) -0.0222(18)
C12D 0.049(3) 0.063(3) 0.063(3) -0.011(3) 0.000(2) -0.024(3)
C13D 0.048(2) 0.067(3) 0.063(3) -0.019(3) 0.000(2) -0.027(3)
C14D 0.052(3) 0.081(4) 0.051(2) -0.026(3) -0.004(2) -0.029(3)
S1D 0.0612(13) 0.0765(15) 0.0389(10) -0.0251(10) 0.0040(9) -0.0197(12)
C15D 0.067(4) 0.076(5) 0.050(3) -0.035(3) 0.007(3) -0.042(4)
C16B 0.0556(18) 0.063(2) 0.0430(16) 0.0266(18) -0.0047(15) -0.0146(19)
C17B 0.052(3) 0.075(4) 0.048(3) 0.027(3) -0.008(3) -0.018(3)
C18B 0.055(3) 0.086(4) 0.048(3) 0.032(3) -0.008(3) -0.027(3)
C19B 0.060(4) 0.086(4) 0.045(3) 0.031(4) -0.009(3) -0.029(4)
S2B 0.065(2) 0.067(3) 0.046(2) 0.017(2) -0.007(2) -0.022(2)
C20B 0.080(8) 0.100(10) 0.055(5) 0.016(7) -0.022(5) -0.023(9)
C16D 0.0556(18) 0.063(2) 0.0430(16) 0.0266(18) -0.0047(15) -0.0146(19)
C17D 0.067(3) 0.070(3) 0.041(2) 0.030(3) -0.009(2) -0.014(3)
C18D 0.065(3) 0.083(3) 0.042(2) 0.034(2) -0.009(2) -0.030(3)
C19D 0.056(2) 0.088(3) 0.043(2) 0.039(3) -0.012(2) -0.033(3)
S2D 0.0395(10) 0.0828(15) 0.0514(11) 0.0313(11) -0.0107(9) -0.0337(10)
C20D 0.059(3) 0.087(6) 0.065(4) 0.059(4) -0.022(3) -0.039(4)
F2 0.153(6) 0.017(3) 0.040(3) -0.009(2) -0.011(3) 0.011(4)
F3 0.133(4) 0.046(4) 0.075(5) 0.012(4) -0.020(4) 0.028(3)
F1 0.152(5) 0.013(2) 0.058(4) 0.010(3) 0.008(4) -0.015(4)
F6 0.092(5) 0.056(4) 0.084(4) -0.022(3) 0.013(3) -0.007(4)
F4 0.086(4) 0.026(3) 0.094(4) 0.004(4) -0.002(4) 0.004(3)
F5 0.073(3) 0.052(3) 0.091(4) -0.009(3) 0.006(3) -0.017(3)
N1 0.0320(15) 0.0203(15) 0.0123(12) 0.0031(12) -0.0004(12) 0.0041(14)
N2 0.0238(16) 0.036(2) 0.0211(13) -0.0054(14) -0.0007(12) -0.0067(15)
N3 0.056(2) 0.044(3) 0.0289(19) -0.0120(17) 0.0034(17) -0.004(2)
N4 0.045(2) 0.034(2) 0.0473(18) 0.0103(18) -0.0059(18) -0.0183(18)
O1 0.113(4) 0.0215(17) 0.0276(18) -0.0041(14) 0.004(2) 0.007(2)
O5 0.069(4) 0.036(2) 0.041(3) 0.000 -0.002(2) 0.000
O2 0.028(2) 0.054(3) 0.093(4) 0.006(3) -0.005(2) 0.0054(18)
O4 0.050(3) 0.060(4) 0.051(4) -0.022(4) 0.016(3) -0.011(3)
C28 0.040(3) 0.041(3) 0.042(4) -0.007(3) 0.006(3) 0.005(2)
F7 0.086(5) 0.047(3) 0.056(3) 0.018(3) -0.004(4) 0.011(3)
F8 0.080(4) 0.077(4) 0.041(3) -0.023(3) 0.008(3) 0.031(4)
F9 0.050(3) 0.062(4) 0.047(4) 0.021(3) 0.003(3) 0.028(3)
C32 0.045(3) 0.042(3) 0.048(3) 0.006(2) 0.003(3) -0.001(3)
F10 0.064(4) 0.081(5) 0.033(2) 0.012(3) 0.000(3) -0.020(4)
F12 0.061(3) 0.054(3) 0.075(4) 0.012(3) 0.007(4) -0.021(3)

loop_
_atom_type_symbol
_atom_type_description
_atom_type_scat_dispersion_real
_atom_type_scat_dispersion_imag
_atom_type_scat_source
C C 0.0033 0.0016 'International Tables Vol C Tables 4.2.6.8 and 6.1.1.4'
H H 0.0000 0.0000 'International Tables Vol C Tables 4.2.6.8 and 6.1.1.4'
N N 0.0061 0.0033 'International Tables Vol C Tables 4.2.6.8 and 6.1.1.4'
O O 0.0106 0.0060 'International Tables Vol C Tables 4.2.6.8 and 6.1.1.4'
F F 0.0171 0.0103 'International Tables Vol C Tables 4.2.6.8 and 6.1.1.4'
S S 0.1246 0.1234 'International Tables Vol C Tables 4.2.6.8 and 6.1.1.4'

loop_
_geom_angle_atom_site_label_1
_geom_angle_atom_site_label_2
_geom_angle_atom_site_label_3
_geom_angle
_geom_angle_site_symmetry_1
_geom_angle_site_symmetry_3
_geom_angle_publ_flag
O6 C31 O5 138.8(10) . . ?
O6 C31 C32 102.4(8) . . ?
O5 C31 C32 118.3(7) . . ?
O1 C22 O1 123.1(6) . 2_656 ?
O1 C22 C23 116.8(5) . 2_656 ?
O1 C22 C23 119.2(5) . . ?
O1 C22 C23 116.8(5) 2_656 . ?
F1 C23 F3 105.2(9) . . ?
F1 C23 F2 103.5(8) . . ?
F3 C23 F2 105.7(9) . . ?
F1 C23 C22 110.9(7) . . ?
F3 C23 C22 116.8(8) . . ?
F2 C23 C22 113.6(7) . . ?
O2 C25 O2 129.6(8) 2 . ?
O2 C25 C27 116.3(6) 2 . ?
O2 C25 C27 113.7(6) . . ?
O2 C25 C27 113.7(6) 2 2 ?
O2 C25 C27 116.3(6) . 2 ?
F6 C27 F5 105.4(9) . . ?
F6 C27 F4 103.5(9) . . ?
F5 C27 F4 105.5(9) . . ?
F6 C27 C25 112.2(8) . . ?
F5 C27 C25 116.4(9) . . ?
F4 C27 C25 112.7(8) . . ?
F8 C29 F7 101.0(8) . . ?
F8 C29 F9 104.7(8) . . ?
F7 C29 F9 106.2(8) . . ?
F8 C29 C28 115.3(8) . . ?
F7 C29 C28 115.9(8) . . ?
F9 C29 C28 112.6(8) . . ?
N1 C1A C10A 125.0(3) . 2_656 ?
N1 C1A C2A 105.3(4) . . ?
C10A C1A C2A 129.6(4) 2_656 . ?
C3A C2A C1A 107.7(4) . . ?
C3A C2A H2A 126.2 . . ?
C1A C2A H2A 126.2 . . ?
C2A C3A C4A 109.6(4) . . ?
C2A C3A H3A 125.2 . . ?
C4A C3A H3A 125.2 . . ?
N1 C4A C5A 124.2(4) . . ?
N1 C4A C3A 105.2(4) . . ?
C5A C4A C3A 130.6(4) . . ?
C6A C5A C4A 123.2(4) . . ?
C6A C5A C11A 114.9(4) . . ?
C4A C5A C11A 121.9(4) . . ?
N2 C6A C5A 120.6(4) . . ?
N2 C6A C7A 109.9(4) . . ?
C5A C6A C7A 129.2(4) . . ?
C8A C7A C6A 105.3(5) . . ?
C8A C7A H7A 127.3 . . ?
C6A C7A H7A 127.3 . . ?
C7A C8A C9A 106.6(5) . . ?
C7A C8A H8A 126.7 . . ?
C9A C8A H8A 126.7 . . ?
N2 C9A C10A 120.1(5) . . ?
N2 C9A C8A 112.0(4) . . ?
C10A C9A C8A 127.9(4) . . ?
C9A C10A C1A 122.4(4) . 2_656 ?
C9A C10A C16A 117.2(4) . . ?
C1A C10A C16A 120.4(4) 2_656 . ?
C12A C11A C5A 130.7(6) . . ?
C12A C11A S1A 111.6(5) . . ?
C5A C11A S1A 117.8(4) . . ?
C11A C12A C13A 114.7(7) . . ?
C11A C12A H12A 122.6 . . ?
C13A C12A H12A 122.6 . . ?
C14A C13A C12A 109.1(7) . . ?
C14A C13A H13A 125.4 . . ?
C12A C13A H13A 125.4 . . ?
C13A C14A C15A 125.3(9) . . ?
C13A C14A S1A 113.9(6) . . ?
C15A C14A S1A 120.8(7) . . ?
C11A S1A C14A 90.7(3) . . ?
C14A C15A H15A 109.5 . . ?
C14A C15A H15B 109.5 . . ?
H15A C15A H15B 109.5 . . ?
C14A C15A H15C 109.5 . . ?
H15A C15A H15C 109.5 . . ?
H15B C15A H15C 109.5 . . ?
C13C C12C H12C 120.2 . . ?
C14C C13C C12C 108.6(15) . . ?
C14C C13C H13C 125.7 . . ?
C12C C13C H13C 125.7 . . ?
C13C C14C C15C 134.3(16) . . ?
C13C C14C S1C 113.2(12) . . ?
C15C C14C S1C 112.5(12) . . ?
C14C C15C H15H 109.5 . . ?
C14C C15C H15I 109.5 . . ?
H15H C15C H15I 109.5 . . ?
C14C C15C H15G 109.5 . . ?
H15H C15C H15G 109.5 . . ?
H15I C15C H15G 109.5 . . ?
C17A C16A C10A 122.9(6) . . ?
C17A C16A S2A 111.9(5) . . ?
C10A C16A S2A 125.2(4) . . ?
C16A C17A C18A 108.4(7) . . ?
C16A C17A H17A 125.8 . . ?
C18A C17A H17A 125.8 . . ?
C19A C18A C17A 117.2(7) . . ?
C19A C18A H18A 121.4 . . ?
C17A C18A H18A 121.4 . . ?
C18A C19A C20A 134.0(8) . . ?
C18A C19A S2A 107.6(5) . . ?
C20A C19A S2A 118.4(7) . . ?
C19A S2A C16A 95.0(3) . . ?
C19A C20A H20A 109.5 . . ?
C19A C20A H20B 109.5 . . ?
H20A C20A H20B 109.5 . . ?
C19A C20A H20C 109.5 . . ?
H20A C20A H20C 109.5 . . ?
H20B C20A H20C 109.5 . . ?
C18C C17C H17C 125.4 . . ?
C19C C18C C17C 117.3(15) . . ?
C19C C18C H18C 121.3 . . ?
C17C C18C H18C 121.3 . . ?
C18C C19C C20C 140.4(15) . . ?
C18C C19C S2C 107.4(11) . . ?
C20C C19C S2C 112.1(12) . . ?
C19C C20C H20D 109.5 . . ?
C19C C20C H20E 109.5 . . ?
H20D C20C H20E 109.5 . . ?
C19C C20C H20F 109.5 . . ?
H20D C20C H20F 109.5 . . ?
H20E C20C H20F 109.5 . . ?
C10B C1B N3 131.2(4) 2_655 . ?
C10B C1B C2B 128.8(5) 2_655 . ?
N3 C1B C2B 99.5(5) . . ?
C3B C2B C1B 109.9(5) . . ?
C3B C2B H2B 125.0 . . ?
C1B C2B H2B 125.0 . . ?
C2B C3B C4B 111.1(5) . . ?
C2B C3B H3B 124.5 . . ?
C4B C3B H3B 124.5 . . ?
C5B C4B N3 127.9(5) . . ?
C5B C4B C3B 129.4(6) . . ?
N3 C4B C3B 102.4(5) . . ?
C4B C5B C6B 123.4(5) . . ?
C4B C5B C11B 124.5(5) . . ?
C6B C5B C11B 112.1(5) . . ?
N4 C6B C5B 121.3(5) . . ?
N4 C6B C7B 112.0(5) . . ?
C5B C6B C7B 126.7(5) . . ?
C8B C7B C6B 104.3(6) . . ?
C8B C7B H7B 127.9 . . ?
C6B C7B H7B 127.9 . . ?
C7B C8B C9B 110.0(5) . . ?
C7B C8B H8B 125.0 . . ?
C9B C8B H8B 125.0 . . ?
C8B C9B C10B 130.5(5) . . ?
C8B C9B N4 111.0(5) . . ?
C10B C9B N4 117.3(5) . . ?
C1B C10B C9B 124.8(5) 2_655 . ?
C1B C10B C16B 118.1(5) 2_655 . ?
C9B C10B C16B 116.9(4) . . ?
C12B C11B C5B 119.8(8) . . ?
C12B C11B S1B 111.0(8) . . ?
C5B C11B S1B 129.2(5) . . ?
C11B C12B C13B 114.9(13) . . ?
C11B C12B H12B 122.6 . . ?
C13B C12B H12B 122.6 . . ?
C14B C13B C12B 110.5(14) . . ?
C14B C13B H13B 124.7 . . ?
C12B C13B H13B 124.7 . . ?
C13B C14B C15B 134.2(17) . . ?
C13B C14B S1B 112.8(11) . . ?
C15B C14B S1B 113.0(13) . . ?
C11B S1B C14B 90.8(6) . . ?
C14B C15B H15J 109.5 . . ?
C14B C15B H15L 109.5 . . ?
H15J C15B H15L 109.5 . . ?
C14B C15B H15K 109.5 . . ?
H15J C15B H15K 109.5 . . ?
H15L C15B H15K 109.5 . . ?
C13D C12D H12D 123.5 . . ?
C14D C13D C12D 111.2(9) . . ?
C14D C13D H13D 124.4 . . ?
C12D C13D H13D 124.4 . . ?
C13D C14D C15D 127.6(9) . . ?
C13D C14D S1D 114.0(7) . . ?
C15D C14D S1D 118.4(7) . . ?
C14D C15D H15D 109.5 . . ?
C14D C15D H15E 109.5 . . ?
H15D C15D H15E 109.5 . . ?
C14D C15D H15F 109.5 . . ?
H15D C15D H15F 109.5 . . ?
H15E C15D H15F 109.5 . . ?
C17B C16B C10B 119.8(9) . . ?
C17B C16B S2B 116.8(9) . . ?
C10B C16B S2B 123.5(5) . . ?
C16B C17B C18B 106.8(13) . . ?
C16B C17B H17B 126.6 . . ?
C18B C17B H17B 126.6 . . ?
C19B C18B C17B 117.1(14) . . ?
C19B C18B H18B 121.5 . . ?
C17B C18B H18B 121.5 . . ?
C18B C19B C20B 138.9(17) . . ?
C18B C19B S2B 108.5(11) . . ?
C20B C19B S2B 112.7(14) . . ?
C16B S2B C19B 90.9(7) . . ?
C19B C20B H20G 109.5 . . ?
C19B C20B H20H 109.5 . . ?
H20G C20B H20H 109.5 . . ?
C19B C20B H20I 109.5 . . ?
H20G C20B H20I 109.5 . . ?
H20H C20B H20I 109.5 . . ?
C18D C17D H17D 126.1 . . ?
C19D C18D C17D 118.9(9) . . ?
C19D C18D H18D 120.6 . . ?
C17D C18D H18D 120.6 . . ?
C18D C19D C20D 135.3(8) . . ?
C18D C19D S2D 108.3(6) . . ?
C20D C19D S2D 116.3(7) . . ?
C19D C20D H20J 109.5 . . ?
C19D C20D H20K 109.5 . . ?
H20J C20D H20K 109.5 . . ?
C19D C20D H20M 109.5 . . ?
H20J C20D H20M 109.5 . . ?
H20K C20D H20M 109.5 . . ?
C1A N1 C4A 111.8(4) . . ?
C1A N1 H1 123(4) . . ?
C4A N1 H1 116(4) . . ?
C9A N2 C6A 105.6(4) . . ?
C9A N2 H2 116(4) . . ?
C6A N2 H2 131(4) . . ?
C4B N3 C1B 116.9(5) . . ?
C4B N3 H3 110(5) . . ?
C1B N3 H3 131(4) . . ?
C6B N4 C9B 102.7(5) . . ?
C6B N4 H4 132(4) . . ?
C9B N4 H4 124(4) . . ?
O4 C28 O3 139.3(10) . . ?
O4 C28 C29 106.3(8) . . ?
O3 C28 C29 113.9(7) . . ?
F10 C32 F11 105.3(8) . . ?
F10 C32 F12 107.1(8) . . ?
F11 C32 F12 105.2(8) . . ?
F10 C32 C31 105.5(8) . . ?
F11 C32 C31 114.8(8) . . ?
F12 C32 C31 117.9(8) . . ?

loop_
_geom_bond_atom_site_label_1
_geom_bond_atom_site_label_2
_geom_bond_distance
_geom_bond_site_symmetry_2
_geom_bond_publ_flag
C31 O6 1.209(10) . ?
C31 O5 1.257(9) . ?
C31 C32 1.595(11) . ?
F11 C32 1.318(10) . ?
C22 O1 1.188(5) . ?
C22 O1 1.188(5) 2_656 ?
C22 C23 1.625(8) . ?
C23 F1 1.303(11) . ?
C23 F3 1.304(11) . ?
C23 F2 1.307(11) . ?
O3 C28 1.250(9) . ?
C25 O2 1.193(5) 2 ?
C25 O2 1.193(5) . ?
C25 C27 1.643(11) . ?
C27 F6 1.312(11) . ?
C27 F5 1.312(12) . ?
C27 F4 1.315(11) . ?
C29 F8 1.309(10) . ?
C29 F7 1.330(10) . ?
C29 F9 1.335(10) . ?
C29 C28 1.612(11) . ?
C1A N1 1.353(6) . ?
C1A C10A 1.405(6) 2_656 ?
C1A C2A 1.451(6) . ?
C2A C3A 1.320(8) . ?
C2A H2A 0.9500 . ?
C3A C4A 1.427(7) . ?
C3A H3A 0.9500 . ?
C4A N1 1.353(6) . ?
C4A C5A 1.385(7) . ?
C5A C6A 1.374(6) . ?
C5A C11A 1.442(6) . ?
C6A N2 1.330(6) . ?
C6A C7A 1.466(7) . ?
C7A C8A 1.301(7) . ?
C7A H7A 0.9500 . ?
C8A C9A 1.424(8) . ?
C8A H8A 0.9500 . ?
C9A N2 1.304(6) . ?
C9A C10A 1.374(6) . ?
C10A C1A 1.405(6) 2_656 ?
C10A C16A 1.435(5) . ?
C11A C12A 1.323(9) . ?
C11A S1A 1.664(5) . ?
C12A C13A 1.390(10) . ?
C12A H12A 0.9500 . ?
C13A C14A 1.332(10) . ?
C13A H13A 0.9500 . ?
C14A C15A 1.472(10) . ?
C14A S1A 1.681(8) . ?
C15A H15A 0.9800 . ?
C15A H15B 0.9800 . ?
C15A H15C 0.9800 . ?
C12C C13C 1.390(17) . ?
C12C H12C 0.9500 . ?
C13C C14C 1.335(17) . ?
C13C H13C 0.9500 . ?
C14C C15C 1.549(16) . ?
C14C S1C 1.701(15) . ?
C15C H15H 0.9800 . ?
C15C H15I 0.9800 . ?
C15C H15G 0.9800 . ?
C16A C17A 1.323(9) . ?
C16A S2A 1.686(5) . ?
C17A C18A 1.448(10) . ?
C17A H17A 0.9500 . ?
C18A C19A 1.317(10) . ?
C18A H18A 0.9500 . ?
C19A C20A 1.484(10) . ?
C19A S2A 1.664(7) . ?
C20A H20A 0.9800 . ?
C20A H20B 0.9800 . ?
C20A H20C 0.9800 . ?
C17C C18C 1.404(17) . ?
C17C H17C 0.9500 . ?
C18C C19C 1.323(17) . ?
C18C H18C 0.9500 . ?
C19C C20C 1.510(16) . ?
C19C S2C 1.732(15) . ?
C20C H20D 0.9800 . ?
C20C H20E 0.9800 . ?
C20C H20F 0.9800 . ?
C1B C10B 1.343(8) 2_655 ?
C1B N3 1.366(8) . ?
C1B C2B 1.476(7) . ?
C2B C3B 1.322(9) . ?
C2B H2B 0.9500 . ?
C3B C4B 1.398(8) . ?
C3B H3B 0.9500 . ?
C4B C5B 1.345(8) . ?
C4B N3 1.366(8) . ?
C5B C6B 1.405(8) . ?
C5B C11B 1.427(7) . ?
C6B N4 1.344(8) . ?
C6B C7B 1.438(8) . ?
C7B C8B 1.318(9) . ?
C7B H7B 0.9500 . ?
C8B C9B 1.356(8) . ?
C8B H8B 0.9500 . ?
C9B C10B 1.372(8) . ?
C9B N4 1.395(7) . ?
C10B C1B 1.343(8) 2_655 ?
C10B C16B 1.414(7) . ?
C11B C12B 1.350(15) . ?
C11B S1B 1.691(8) . ?
C12B C13B 1.389(17) . ?
C12B H12B 0.9500 . ?
C13B C14B 1.345(16) . ?
C13B H13B 0.9500 . ?
C14B C15B 1.490(17) . ?
C14B S1B 1.720(15) . ?
C15B H15J 0.9800 . ?
C15B H15L 0.9800 . ?
C15B H15K 0.9800 . ?
C12D C13D 1.392(13) . ?
C12D H12D 0.9500 . ?
C13D C14D 1.325(12) . ?
C13D H13D 0.9500 . ?
C14D C15D 1.461(11) . ?
C14D S1D 1.723(9) . ?
C15D H15D 0.9800 . ?
C15D H15E 0.9800 . ?
C15D H15F 0.9800 . ?
C16B C17B 1.343(14) . ?
C16B S2B 1.643(9) . ?
C17B C18B 1.401(17) . ?
C17B H17B 0.9500 . ?
C18B C19B 1.335(16) . ?
C18B H18B 0.9500 . ?
C19B C20B 1.472(17) . ?
C19B S2B 1.724(15) . ?
C20B H20G 0.9800 . ?
C20B H20H 0.9800 . ?
C20B H20I 0.9800 . ?
C17D C18D 1.418(12) . ?
C17D H17D 0.9500 . ?
C18D C19D 1.329(12) . ?
C18D H18D 0.9500 . ?
C19D C20D 1.489(10) . ?
C19D S2D 1.682(8) . ?
C20D H20J 0.9800 . ?
C20D H20K 0.9800 . ?
C20D H20M 0.9800 . ?
N1 H1 0.874(19) . ?
N2 H2 0.88(2) . ?
N3 H3 0.88(2) . ?
N4 H4 0.88(2) . ?
